data_4117325
loop_
_publ_author_name
'Jun He'
'Matthias Zeller'
'Allen D. Hunter'
'Zhengtao Xu'

_publ_section_title
;
 White Light Emission and Second Harmonic Generation from Secondary Group
 Participation (SGP) in a Coordination Network
;
_journal_name_full 'Journal of the American Chemical Society'
_journal_page_first 1553
_journal_page_last 1559
_journal_paper_doi 10.1021/ja2073559
_journal_volume 134
_journal_year 2012
_chemical_formula_sum 'C14 H16 O4 Pb S4'
_chemical_formula_weight 583.75
_chemical_name_systematic
; 
 ? 
;
_space_group_IT_number 15
_symmetry_cell_setting monoclinic
_symmetry_space_group_name_Hall '-C 2yc'
_symmetry_space_group_name_H-M 'C 1 2/c 1'
_atom_sites_solution_hydrogens geom
_atom_sites_solution_primary direct
_atom_sites_solution_secondary difmap
_audit_creation_method SHELXL-97
_cell_angle_alpha 90.00
_cell_angle_beta 90.322(4)
_cell_angle_gamma 90.00
_cell_formula_units_Z 4
_cell_length_a 13.829(3)
_cell_length_b 15.179(4)
_cell_length_c 8.489(2)
_cell_measurement_reflns_used 2043
_cell_measurement_temperature 100(2)
_cell_measurement_theta_max 30.8325
_cell_measurement_theta_min 2.946
_cell_volume 1781.9(7)
_computing_cell_refinement 'Apex2 v2008.2-4'
_computing_data_collection 'Apex2 v2008.2-4 (Bruker, 2008)'
_computing_data_reduction 'Apex2 v2008.2-4'
_computing_molecular_graphics 'SHELXTL 6.14'
_computing_publication_material 'SHELXTL 6.14'
_computing_structure_refinement 'SHELXTL 6.14'
_computing_structure_solution 'SHELXTL 6.14 (Bruker, 2000-2003; Sheldrick, 2008)'
_diffrn_ambient_temperature 100(2)
_diffrn_measured_fraction_theta_full 0.990
_diffrn_measured_fraction_theta_max 0.990
_diffrn_measurement_device_type 'Bruker AXS SMART APEX CCD diffractometer'
_diffrn_measurement_method '\w scans'
_diffrn_radiation_monochromator graphite
_diffrn_radiation_source 'fine-focus sealed tube'
_diffrn_radiation_type MoK\a
_diffrn_radiation_wavelength 0.71073
_diffrn_reflns_av_R_equivalents 0.0808
_diffrn_reflns_av_sigmaI/netI 0.0404
_diffrn_reflns_limit_h_max 18
_diffrn_reflns_limit_h_min -18
_diffrn_reflns_limit_k_max 20
_diffrn_reflns_limit_k_min 0
_diffrn_reflns_limit_l_max 11
_diffrn_reflns_limit_l_min 0
_diffrn_reflns_number 2204
_diffrn_reflns_theta_full 28.27
_diffrn_reflns_theta_max 28.27
_diffrn_reflns_theta_min 1.99
_diffrn_standards_number 0
_exptl_absorpt_coefficient_mu 9.951
_exptl_absorpt_correction_T_max 0.225
_exptl_absorpt_correction_T_min 0.133
_exptl_absorpt_correction_type multi-scan
_exptl_absorpt_process_details 'TWINABS (Sheldrick, 2007)'
_exptl_crystal_colour yellow
_exptl_crystal_density_diffrn 2.176
_exptl_crystal_description prism
_exptl_crystal_F_000 1112
_exptl_crystal_size_max 0.25
_exptl_crystal_size_mid 0.21
_exptl_crystal_size_min 0.15
_refine_diff_density_max 4.540
_refine_diff_density_min -2.525
_refine_diff_density_rms 0.257
_refine_ls_extinction_method none
_refine_ls_goodness_of_fit_ref 1.153
_refine_ls_hydrogen_treatment constr
_refine_ls_matrix_type full
_refine_ls_number_parameters 147
_refine_ls_number_reflns 2204
_refine_ls_number_restraints 2
_refine_ls_restrained_S_all 1.153
_refine_ls_R_factor_all 0.0470
_refine_ls_R_factor_gt 0.0432
_refine_ls_shift/su_max 0.001
_refine_ls_shift/su_mean 0.000
_refine_ls_structure_factor_coef Fsqd
_refine_ls_weighting_details 'calc w=1/[\s^2^(Fo^2^)+(0.0640P)^2^+16.8393P] where P=(Fo^2^+2Fc^2^)/3'
_refine_ls_weighting_scheme calc
_refine_ls_wR_factor_gt 0.1116
_refine_ls_wR_factor_ref 0.1135
_reflns_number_gt 2053
_reflns_number_total 2204
_reflns_threshold_expression I>2\s(I)
_cod_data_source_file ja2073559_si_002_1.cif
_cod_data_source_block 1
_cod_original_cell_volume 1781.8(7)
_cod_database_code 4117325

loop_
_symmetry_equiv_pos_as_xyz
'x, y, z'
'x, -y, z+1/2'
'x+1/2, y+1/2, z'
'x+1/2, -y+1/2, z+1/2'
'-x, -y, -z'
'-x, y, -z-1/2'
'-x+1/2, -y+1/2, -z'
'-x+1/2, y+1/2, -z-1/2'

loop_
_atom_site_label
_atom_site_type_symbol
_atom_site_fract_x
_atom_site_fract_y
_atom_site_fract_z
_atom_site_U_iso_or_equiv
_atom_site_adp_type
_atom_site_occupancy
_atom_site_symmetry_multiplicity
_atom_site_calc_flag
_atom_site_refinement_flags
_atom_site_disorder_assembly
_atom_site_disorder_group
C1 C 0.1271(5) 0.8911(4) 1.1166(8) 0.0187(12) Uani 1 1 d . . .
C2 C 0.1927(5) 0.8205(5) 1.0525(9) 0.0222(14) Uani 1 1 d . A .
C3 C 0.2384(6) 0.8257(5) 0.9040(10) 0.0289(16) Uani 1 1 d . . .
C4 C 0.2060(5) 0.7453(5) 1.1452(10) 0.0278(15) Uani 1 1 d . . .
H4 H 0.1760 0.7426 1.2454 0.033 Uiso 1 1 calc R A .
S1 S 0.2377(8) 0.9317(7) 0.8134(13) 0.0275(18) Uani 0.411(11) 1 d P A 1
S2 S 0.3949(6) 0.8631(6) 0.3733(8) 0.065(3) Uani 0.411(11) 1 d PD A 1
C5 C 0.3313(19) 0.9222(15) 0.661(3) 0.036(5) Uani 0.411(11) 1 d PD A 1
H5A H 0.3511 0.9818 0.6267 0.044 Uiso 0.411(11) 1 calc PR A 1
H5B H 0.3888 0.8922 0.7060 0.044 Uiso 0.411(11) 1 calc PR A 1
C6 C 0.2945(17) 0.8712(18) 0.523(3) 0.038(5) Uani 0.411(11) 1 d PD A 1
H6A H 0.2378 0.9014 0.4758 0.046 Uiso 0.411(11) 1 calc PR A 1
H6B H 0.2744 0.8116 0.5563 0.046 Uiso 0.411(11) 1 calc PR A 1
C7 C 0.469(12) 0.773(5) 0.439(13) 0.058(9) Uani 0.411(11) 1 d PD A 1
H7A H 0.5030 0.7893 0.5367 0.086 Uiso 0.411(11) 1 calc PR A 1
H7B H 0.5168 0.7584 0.3581 0.086 Uiso 0.411(11) 1 calc PR A 1
H7C H 0.4284 0.7211 0.4591 0.086 Uiso 0.411(11) 1 calc PR A 1
S1B S 0.2177(6) 0.9162(5) 0.7696(9) 0.0299(14) Uani 0.589(11) 1 d P A 2
S2B S 0.4753(4) 0.8862(3) 0.4654(8) 0.066(2) Uani 0.589(11) 1 d PD A 2
C5B C 0.2915(14) 0.8926(13) 0.599(2) 0.042(4) Uani 0.589(11) 1 d PD A 2
H5B1 H 0.2829 0.8302 0.5687 0.050 Uiso 0.589(11) 1 calc PR A 2
H5B2 H 0.2700 0.9298 0.5100 0.050 Uiso 0.589(11) 1 calc PR A 2
C6B C 0.3964(15) 0.9098(12) 0.633(2) 0.054(5) Uani 0.589(11) 1 d PD A 2
H6B1 H 0.4170 0.8732 0.7233 0.065 Uiso 0.589(11) 1 calc PR A 2
H6B2 H 0.4045 0.9724 0.6630 0.065 Uiso 0.589(11) 1 calc PR A 2
C7B C 0.462(8) 0.768(3) 0.470(8) 0.058(9) Uani 0.589(11) 1 d PD A 2
H7B1 H 0.4671 0.7475 0.5792 0.086 Uiso 0.589(11) 1 calc PR A 2
H7B2 H 0.5133 0.7410 0.4072 0.086 Uiso 0.589(11) 1 calc PR A 2
H7B3 H 0.3989 0.7518 0.4265 0.086 Uiso 0.589(11) 1 calc PR A 2
O1 O 0.0920(4) 0.9493(4) 1.0245(6) 0.0245(10) Uani 1 1 d . . .
O2 O 0.1070(4) 0.8900(3) 1.2638(6) 0.0235(10) Uani 1 1 d . . .
Pb1 Pb 0.0000 1.02144(2) 1.2500 0.02052(14) Uani 1 2 d S . .

loop_
_atom_site_aniso_label
_atom_site_aniso_U_11
_atom_site_aniso_U_22
_atom_site_aniso_U_33
_atom_site_aniso_U_23
_atom_site_aniso_U_13
_atom_site_aniso_U_12
C1 0.019(3) 0.011(3) 0.026(3) 0.001(2) 0.000(2) -0.002(2)
C2 0.018(3) 0.016(3) 0.033(4) 0.000(3) 0.003(3) 0.000(2)
C3 0.030(4) 0.020(3) 0.037(4) 0.007(3) 0.012(3) 0.006(3)
C4 0.027(3) 0.023(4) 0.034(4) 0.004(3) 0.008(3) 0.008(3)
S1 0.034(4) 0.018(3) 0.030(5) 0.005(3) 0.010(3) 0.009(3)
S2 0.077(6) 0.080(6) 0.037(4) 0.004(3) 0.013(3) 0.035(4)
C5 0.043(13) 0.023(11) 0.044(14) 0.013(10) 0.023(11) 0.012(10)
C6 0.037(11) 0.046(15) 0.032(13) 0.017(11) 0.006(11) 0.007(10)
C7 0.051(15) 0.080(11) 0.04(3) 0.000(10) 0.02(2) 0.024(10)
S1B 0.040(3) 0.023(3) 0.027(3) 0.007(2) 0.010(2) 0.015(2)
S2B 0.071(4) 0.047(3) 0.079(4) 0.016(3) 0.046(3) 0.014(2)
C5B 0.068(13) 0.031(10) 0.027(10) 0.007(8) 0.019(10) 0.008(9)
C6B 0.064(12) 0.029(8) 0.070(13) 0.010(8) 0.033(10) 0.002(8)
C7B 0.051(15) 0.080(11) 0.04(3) 0.000(10) 0.02(2) 0.024(10)
O1 0.032(3) 0.021(2) 0.021(2) -0.002(2) 0.002(2) 0.012(2)
O2 0.030(2) 0.011(2) 0.029(3) 0.0021(19) 0.004(2) 0.0023(19)
Pb1 0.0327(2) 0.01283(19) 0.0161(2) 0.000 0.00539(13) 0.000

loop_
_atom_type_symbol
_atom_type_description
_atom_type_scat_dispersion_real
_atom_type_scat_dispersion_imag
_atom_type_scat_source
C C 0.0033 0.0016 'International Tables Vol C Tables 4.2.6.8 and 6.1.1.4'
H H 0.0000 0.0000 'International Tables Vol C Tables 4.2.6.8 and 6.1.1.4'
O O 0.0106 0.0060 'International Tables Vol C Tables 4.2.6.8 and 6.1.1.4'
S S 0.1246 0.1234 'International Tables Vol C Tables 4.2.6.8 and 6.1.1.4'
Pb Pb -3.3944 10.1111 'International Tables Vol C Tables 4.2.6.8 and 6.1.1.4'

loop_
_geom_angle_atom_site_label_1
_geom_angle_atom_site_label_2
_geom_angle_atom_site_label_3
_geom_angle
_geom_angle_site_symmetry_1
_geom_angle_site_symmetry_3
O1 C1 O2 121.6(6) . .
O1 C1 C2 120.0(6) . .
O2 C1 C2 118.4(6) . .
C4 C2 C3 119.3(7) . .
C4 C2 C1 117.1(7) . .
C3 C2 C1 123.6(6) . .
C4 C3 C2 118.3(7) 7_567 .
C4 C3 S1 124.9(7) 7_567 .
C2 C3 S1 115.7(7) . .
C4 C3 S1B 119.1(7) 7_567 .
C2 C3 S1B 122.3(6) . .
C3 C4 C2 122.4(7) 7_567 .
C3 C4 H4 118.8 7_567 .
C2 C4 H4 118.8 . .
C3 S1 C5 103.3(9) . .
C7 S2 C6 105(4) . .
C6 C5 S1 110.8(18) . .
C6 C5 H5A 109.5 . .
S1 C5 H5A 109.5 . .
C6 C5 H5B 109.5 . .
S1 C5 H5B 109.5 . .
H5A C5 H5B 108.1 . .
C5 C6 S2 108.3(16) . .
C5 C6 H6A 110.0 . .
S2 C6 H6A 110.0 . .
C5 C6 H6B 110.0 . .
S2 C6 H6B 110.0 . .
H6A C6 H6B 108.4 . .
C3 S1B C5B 105.4(7) . .
C7B S2B C6B 97(2) . .
C6B C5B S1B 111.4(17) . .
C6B C5B H5B1 109.3 . .
S1B C5B H5B1 109.3 . .
C6B C5B H5B2 109.3 . .
S1B C5B H5B2 109.3 . .
H5B1 C5B H5B2 108.0 . .
C5B C6B S2B 113.6(15) . .
C5B C6B H6B1 108.8 . .
S2B C6B H6B1 108.8 . .
C5B C6B H6B2 108.8 . .
S2B C6B H6B2 108.8 . .
H6B1 C6B H6B2 107.7 . .
S2B C7B H7B1 109.5 . .
S2B C7B H7B2 109.5 . .
H7B1 C7B H7B2 109.5 . .
S2B C7B H7B3 109.5 . .
H7B1 C7B H7B3 109.5 . .
H7B2 C7B H7B3 109.5 . .
C1 O1 Pb1 91.5(4) . .
C1 O1 Pb1 145.5(5) . 5_577
Pb1 O1 Pb1 110.14(18) . 5_577
C1 O2 Pb1 94.4(4) . .
O2 Pb1 O2 73.3(2) 6_558 .
O2 Pb1 O1 85.39(18) 6_558 .
O2 Pb1 O1 52.54(17) . .
O2 Pb1 O1 52.54(17) 6_558 6_558
O2 Pb1 O1 85.39(18) . 6_558
O1 Pb1 O1 129.2(3) . 6_558
O2 Pb1 O1 79.21(17) 6_558 5_577
O2 Pb1 O1 116.92(16) . 5_577
O1 Pb1 O1 69.86(18) . 5_577
O1 Pb1 O1 119.1(2) 6_558 5_577
O2 Pb1 O1 116.92(16) 6_558 2_575
O2 Pb1 O1 79.21(17) . 2_575
O1 Pb1 O1 119.1(2) . 2_575
O1 Pb1 O1 69.86(18) 6_558 2_575
O1 Pb1 O1 161.0(2) 5_577 2_575

loop_
_geom_bond_atom_site_label_1
_geom_bond_atom_site_label_2
_geom_bond_distance
_geom_bond_site_symmetry_2
C1 O1 1.274(8) .
C1 O2 1.282(9) .
C1 C2 1.508(9) .
C2 C4 1.398(10) .
C2 C3 1.416(11) .
C3 C4 1.388(10) 7_567
C3 S1 1.784(14) .
C3 S1B 1.807(11) .
C4 C3 1.388(10) 7_567
C4 H4 0.9500 .
S1 C5 1.84(2) .
S2 C7 1.80(6) .
S2 C6 1.89(3) .
C5 C6 1.49(2) .
C5 H5A 0.9900 .
C5 H5B 0.9900 .
C6 H6A 0.9900 .
C6 H6B 0.9900 .
C7 H7A 0.9800 .
C7 H7B 0.9800 .
C7 H7C 0.9800 .
S1B C5B 1.81(2) .
S2B C7B 1.80(5) .
S2B C6B 1.83(2) .
C5B C6B 1.50(2) .
C5B H5B1 0.9900 .
C5B H5B2 0.9900 .
C6B H6B1 0.9900 .
C6B H6B2 0.9900 .
C7B H7B1 0.9800 .
C7B H7B2 0.9800 .
C7B H7B3 0.9800 .
O1 Pb1 2.552(5) .
O1 Pb1 2.685(5) 5_577
O2 Pb1 2.486(5) .
Pb1 O2 2.486(5) 6_558
Pb1 O1 2.552(5) 6_558
Pb1 O1 2.685(5) 5_577
Pb1 O1 2.685(5) 2_575

loop_
_geom_torsion_atom_site_label_1
_geom_torsion_atom_site_label_2
_geom_torsion_atom_site_label_3
_geom_torsion_atom_site_label_4
_geom_torsion
_geom_torsion_site_symmetry_1
_geom_torsion_site_symmetry_4
O1 C1 C2 C4 -161.8(7) . .
O2 C1 C2 C4 17.3(9) . .
O1 C1 C2 C3 16.4(10) . .
O2 C1 C2 C3 -164.5(7) . .
C4 C2 C3 C4 0.9(13) . 7_567
C1 C2 C3 C4 -177.3(7) . 7_567
C4 C2 C3 S1 -167.6(7) . .
C1 C2 C3 S1 14.2(11) . .
C4 C2 C3 S1B 175.0(7) . .
C1 C2 C3 S1B -3.2(11) . .
C3 C2 C4 C3 -0.9(13) . 7_567
C1 C2 C4 C3 177.3(7) . 7_567
C4 C3 S1 C5 -4.3(14) 7_567 .
C2 C3 S1 C5 163.4(11) . .
S1B C3 S1 C5 -79(2) . .
C3 S1 C5 C6 76.7(17) . .
S1 C5 C6 S2 -179.3(11) . .
C7 S2 C6 C5 82(6) . .
C4 C3 S1B C5B -6.0(12) 7_567 .
C2 C3 S1B C5B 179.9(10) . .
S1 C3 S1B C5B 109(2) . .
C3 S1B C5B C6B -75.0(14) . .
S1B C5B C6B S2B 179.4(9) . .
C7B S2B C6B C5B -70(4) . .
O2 C1 O1 Pb1 -0.1(6) . .
C2 C1 O1 Pb1 179.0(5) . .
O2 C1 O1 Pb1 -130.4(7) . 5_577
C2 C1 O1 Pb1 48.7(11) . 5_577
O1 C1 O2 Pb1 0.1(7) . .
C2 C1 O2 Pb1 -179.0(5) . .
C1 O2 Pb1 O2 97.1(4) . 6_558
C1 O2 Pb1 O1 0.0(4) . .
C1 O2 Pb1 O1 149.3(4) . 6_558
C1 O2 Pb1 O1 28.9(4) . 5_577
C1 O2 Pb1 O1 -140.4(4) . 2_575
C1 O1 Pb1 O2 -72.4(4) . 6_558
Pb1 O1 Pb1 O2 80.2(2) 5_577 6_558
C1 O1 Pb1 O2 0.0(4) . .
Pb1 O1 Pb1 O2 152.7(3) 5_577 .
C1 O1 Pb1 O1 -40.9(4) . 6_558
Pb1 O1 Pb1 O1 111.7(2) 5_577 6_558
C1 O1 Pb1 O1 -152.6(5) . 5_577
Pb1 O1 Pb1 O1 0.0 5_577 5_577
C1 O1 Pb1 O1 45.9(4) . 2_575
Pb1 O1 Pb1 O1 -161.5(2) 5_577 2_575
